data_4076207
loop_
_publ_author_name
'Esteruelas, Miguel A.'
'Hern\'andez, Yohar A.'
'L\'opez, Ana M.'
'Oliv\'an, Montserrat'
'O\~nate, Enrique'

_publ_section_title
;
 Reduction and C(sp2)&#x2212;H Bond Activation of Ketones Promoted by a
 Cyclopentadienyl-Osmium- Dihydride-Dihydrogen Complex
;
_journal_issue 24
_journal_name_full Organometallics
_journal_page_first 5989
_journal_paper_doi 10.1021/om0508177
_journal_volume 24
_journal_year 2005
_chemical_formula_sum 'C56 H50 B F24 O Os P'
_chemical_formula_weight 1426.94
_chemical_name_systematic
; 
 ? 
;
_space_group_IT_number 2
_symmetry_cell_setting triclinic
_symmetry_space_group_name_Hall '-P 1'
_symmetry_space_group_name_H-M 'P -1'
_atom_sites_solution_hydrogens geom
_atom_sites_solution_primary direct
_atom_sites_solution_secondary difmap
_audit_creation_method SHELXL-97
_cell_angle_alpha 87.708(2)
_cell_angle_beta 82.980(2)
_cell_angle_gamma 88.746(2)
_cell_formula_units_Z 2
_cell_length_a 12.1960(16)
_cell_length_b 12.8102(17)
_cell_length_c 18.322(2)
_cell_measurement_reflns_used 993
_cell_measurement_temperature 100(2)
_cell_measurement_theta_max 28
_cell_measurement_theta_min 2
_cell_volume 2838.4(6)
_computing_cell_refinement 'SAINT+ v. 6.1 (Bruker AXS, 2000)'
_computing_data_collection 'SMART v. 5.625 (Bruker AXS, 2000)'
_computing_data_reduction 'SAINT+ v. 6.1 (Bruker AXS, 2000)'
_computing_molecular_graphics 'XP, SHELXTL v. 6.1 (Bruker, 2000)'
_computing_publication_material 'XCIF, SHELXTL v. 6.1 (Bruker, 2000)'
_computing_structure_refinement 'SHELXL-97 (Sheldrick, 1997)'
_computing_structure_solution 'SHELXS-97 (Sheldrick, 1990)'
_diffrn_ambient_temperature 100(2)
_diffrn_detector_area_resol_mean 8.26
_diffrn_measured_fraction_theta_full 0.990
_diffrn_measured_fraction_theta_max 0.913
_diffrn_measurement_device_type 'Bruker SMART APEX CCD system'
_diffrn_measurement_method '\w rotations with narrow frames'
_diffrn_radiation_monochromator graphite
_diffrn_radiation_source 'fine-focus sealed tube'
_diffrn_radiation_type MoK\a
_diffrn_radiation_wavelength 0.71073
_diffrn_reflns_av_R_equivalents 0.0293
_diffrn_reflns_av_sigmaI/netI 0.0411
_diffrn_reflns_limit_h_max 15
_diffrn_reflns_limit_h_min -15
_diffrn_reflns_limit_k_max 17
_diffrn_reflns_limit_k_min -17
_diffrn_reflns_limit_l_max 24
_diffrn_reflns_limit_l_min -24
_diffrn_reflns_number 35705
_diffrn_reflns_theta_full 27.50
_diffrn_reflns_theta_max 28.86
_diffrn_reflns_theta_min 1.12
_diffrn_standards_decay_% 'no decay'
_exptl_absorpt_coefficient_mu 2.393
_exptl_absorpt_correction_T_max 0.629
_exptl_absorpt_correction_T_min 0.554
_exptl_absorpt_correction_type multi-scan
_exptl_absorpt_process_details
;
Absorption correction performed with SADABS program. This is based on the
 method of Blessing: Blessing, R. H. Acta Crystallogr., Sect. A 1995, 51, 33.

SADABS: Area-Detector Absorption Correction. Bruker-AXS within 
SAINT+ package, v. 6.1 (2000).
;
_exptl_crystal_colour yellow
_exptl_crystal_density_diffrn 1.670
_exptl_crystal_density_method 'not measured'
_exptl_crystal_description 'irregular block'
_exptl_crystal_F_000 1412
_exptl_crystal_size_max 0.30
_exptl_crystal_size_mid 0.22
_exptl_crystal_size_min 0.20
_refine_diff_density_max 1.415
_refine_diff_density_min -0.802
_refine_diff_density_rms 0.102
_refine_ls_extinction_method none
_refine_ls_goodness_of_fit_ref 1.144
_refine_ls_hydrogen_treatment mixed
_refine_ls_matrix_type full
_refine_ls_number_parameters 790
_refine_ls_number_reflns 13611
_refine_ls_number_restraints 24
_refine_ls_restrained_S_all 1.161
_refine_ls_R_factor_all 0.0383
_refine_ls_R_factor_gt 0.0347
_refine_ls_shift/su_max 0.059
_refine_ls_shift/su_mean 0.001
_refine_ls_structure_factor_coef Fsqd
_refine_ls_weighting_details 'calc w=1/[\s^2^(Fo^2^)+(0.0313P)^2^+2.4816P] where P=(Fo^2^+2Fc^2^)/3'
_refine_ls_weighting_scheme calc
_refine_ls_wR_factor_gt 0.0815
_refine_ls_wR_factor_ref 0.0832
_reflns_number_gt 12709
_reflns_number_total 13611
_reflns_threshold_expression >2sigma(I)
_cod_data_source_file om0508177si20050921_011252.cif
_cod_data_source_block mae161as
_cod_original_cell_volume 2838.3(6)
_cod_original_sg_symbol_H-M P-1
_cod_database_code 4076207

loop_
_symmetry_equiv_pos_as_xyz
'x, y, z'
'-x, -y, -z'

loop_
_atom_site_label
_atom_site_type_symbol
_atom_site_fract_x
_atom_site_fract_y
_atom_site_fract_z
_atom_site_U_iso_or_equiv
_atom_site_adp_type
_atom_site_occupancy
_atom_site_symmetry_multiplicity
_atom_site_calc_flag
_atom_site_refinement_flags
_atom_site_disorder_assembly
_atom_site_disorder_group
Os Os 0.774948(10) 0.610449(9) 0.728073(7) 0.02055(4) Uani 1 1 d . . .
H01 H 0.887(3) 0.607(3) 0.725(2) 0.041(12) Uiso 1 1 d . . .
H02 H 0.681(3) 0.534(3) 0.728(2) 0.033(11) Uiso 1 1 d . . .
P1 P 0.83618(7) 0.46660(6) 0.79306(5) 0.02083(16) Uani 1 1 d . . .
O1 O 0.8285(2) 0.5337(2) 0.62875(13) 0.0307(5) Uani 1 1 d . . .
C1 C 0.7680(3) 0.7359(3) 0.8042(2) 0.0303(8) Uani 1 1 d . . .
H1 H 0.8115 0.7335 0.8425 0.036 Uiso 1 1 calc R . .
C2 C 0.6611(3) 0.6930(3) 0.8060(2) 0.0278(7) Uani 1 1 d . . .
H2 H 0.6217 0.6575 0.8458 0.033 Uiso 1 1 calc R . .
C3 C 0.6253(3) 0.7147(3) 0.7351(2) 0.0283(7) Uani 1 1 d . . .
H3 H 0.5584 0.6952 0.7207 0.034 Uiso 1 1 calc R . .
C4 C 0.7079(3) 0.7703(3) 0.6913(2) 0.0316(8) Uani 1 1 d . . .
H4 H 0.7051 0.7945 0.6430 0.038 Uiso 1 1 calc R . .
C5 C 0.7964(3) 0.7832(3) 0.7330(2) 0.0335(8) Uani 1 1 d . . .
H5 H 0.8621 0.8169 0.7167 0.040 Uiso 1 1 calc R . .
C6 C 0.6823(3) 0.5763(3) 0.5569(2) 0.0336(8) Uani 1 1 d . . .
H6A H 0.6317 0.5781 0.6013 0.050 Uiso 1 1 calc R . .
H6B H 0.6490 0.5414 0.5201 0.050 Uiso 1 1 calc R . .
H6C H 0.7001 0.6464 0.5397 0.050 Uiso 1 1 calc R . .
C7 C 0.7850(3) 0.5190(3) 0.57197(19) 0.0287(7) Uani 1 1 d . . .
C8 C 0.8392(3) 0.4406(3) 0.5240(2) 0.0335(8) Uani 1 1 d . . .
H8 H 0.902(3) 0.411(3) 0.544(2) 0.036(11) Uiso 1 1 d . . .
C9 C 0.7992(3) 0.4089(3) 0.4642(2) 0.0298(7) Uani 1 1 d . . .
H9 H 0.731(3) 0.441(3) 0.449(2) 0.030(10) Uiso 1 1 d . . .
C10 C 0.8428(3) 0.3237(3) 0.41753(19) 0.0256(7) Uani 1 1 d . . .
C11 C 0.9229(3) 0.2523(3) 0.4377(2) 0.0312(8) Uani 1 1 d . . .
H11 H 0.9539 0.2601 0.4811 0.037 Uiso 1 1 calc R . .
C12 C 0.9561(3) 0.1701(3) 0.3934(2) 0.0303(8) Uani 1 1 d . . .
H12 H 1.0092 0.1226 0.4071 0.036 Uiso 1 1 calc R . .
C13 C 0.9110(3) 0.1579(3) 0.32872(19) 0.0293(7) Uani 1 1 d . . .
H13 H 0.9336 0.1021 0.2992 0.035 Uiso 1 1 calc R . .
C14 C 0.8329(3) 0.2283(3) 0.3080(2) 0.0303(8) Uani 1 1 d . . .
H14 H 0.8033 0.2205 0.2641 0.036 Uiso 1 1 calc R . .
C15 C 0.7983(3) 0.3106(3) 0.3521(2) 0.0305(8) Uani 1 1 d . . .
H15 H 0.7449 0.3575 0.3379 0.037 Uiso 1 1 calc R . .
C16 C 0.9369(3) 0.3822(3) 0.7375(2) 0.0284(7) Uani 1 1 d . . .
H16 H 0.8980 0.3596 0.6973 0.034 Uiso 1 1 calc R . .
C17 C 1.0392(3) 0.4382(3) 0.6998(3) 0.0432(10) Uani 1 1 d . . .
H17A H 1.0850 0.4568 0.7362 0.065 Uiso 1 1 calc R . .
H17B H 1.0169 0.5003 0.6740 0.065 Uiso 1 1 calc R . .
H17C H 1.0801 0.3928 0.6655 0.065 Uiso 1 1 calc R . .
C18 C 0.9727(4) 0.2807(3) 0.7764(2) 0.0416(10) Uani 1 1 d . . .
H18A H 1.0066 0.2338 0.7404 0.062 Uiso 1 1 calc R . .
H18B H 0.9092 0.2485 0.8036 0.062 Uiso 1 1 calc R . .
H18C H 1.0247 0.2966 0.8096 0.062 Uiso 1 1 calc R . .
C19 C 0.8931(3) 0.5065(3) 0.87668(19) 0.0283(7) Uani 1 1 d . . .
H19 H 0.8355 0.5508 0.9024 0.034 Uiso 1 1 calc R . .
C20 C 0.9950(3) 0.5759(3) 0.8612(2) 0.0415(10) Uani 1 1 d . . .
H20A H 1.0053 0.6117 0.9048 0.062 Uiso 1 1 calc R . .
H20B H 0.9843 0.6261 0.8222 0.062 Uiso 1 1 calc R . .
H20C H 1.0591 0.5333 0.8468 0.062 Uiso 1 1 calc R . .
C21 C 0.9144(4) 0.4188(3) 0.9322(2) 0.0390(9) Uani 1 1 d . . .
H21A H 0.9754 0.3760 0.9121 0.059 Uiso 1 1 calc R . .
H21B H 0.8497 0.3770 0.9428 0.059 Uiso 1 1 calc R . .
H21C H 0.9316 0.4483 0.9767 0.059 Uiso 1 1 calc R . .
C22 C 0.7269(3) 0.3746(3) 0.8299(2) 0.0273(7) Uani 1 1 d . . .
H22 H 0.7608 0.3216 0.8606 0.033 Uiso 1 1 calc R . .
C23 C 0.6331(3) 0.4273(3) 0.8791(2) 0.0354(8) Uani 1 1 d . . .
H23A H 0.5935 0.4751 0.8497 0.053 Uiso 1 1 calc R . .
H23B H 0.6633 0.4648 0.9161 0.053 Uiso 1 1 calc R . .
H23C H 0.5837 0.3752 0.9022 0.053 Uiso 1 1 calc R . .
C24 C 0.6798(3) 0.3176(3) 0.7695(2) 0.0357(9) Uani 1 1 d . . .
H24A H 0.6234 0.2709 0.7913 0.054 Uiso 1 1 calc R . .
H24B H 0.7378 0.2784 0.7421 0.054 Uiso 1 1 calc R . .
H24C H 0.6486 0.3676 0.7371 0.054 Uiso 1 1 calc R . .
C25 C 0.3259(2) -0.0425(2) 0.81806(16) 0.0182(6) Uani 1 1 d . . .
C26 C 0.3696(3) -0.1383(2) 0.84082(17) 0.0213(6) Uani 1 1 d . . .
H26 H 0.4448 -0.1520 0.8291 0.026 Uiso 1 1 calc R . .
C27 C 0.3044(3) -0.2138(3) 0.88047(18) 0.0236(7) Uani 1 1 d . . .
C28 C 0.1925(3) -0.1961(3) 0.89970(18) 0.0243(7) Uani 1 1 d . . .
H28 H 0.1490 -0.2462 0.9268 0.029 Uiso 1 1 calc R . .
C29 C 0.1469(3) -0.1016(3) 0.87752(17) 0.0231(7) Uani 1 1 d . . .
C30 C 0.2123(3) -0.0273(3) 0.83765(17) 0.0206(6) Uani 1 1 d . . .
H30 H 0.1796 0.0352 0.8233 0.025 Uiso 1 1 calc R . .
C31 C 0.3579(3) -0.3139(3) 0.9024(2) 0.0333(8) Uani 1 1 d . . .
C32 C 0.0257(3) -0.0831(3) 0.8958(2) 0.0288(7) Uani 1 1 d . . .
C33 C 0.5304(3) 0.0329(2) 0.77467(17) 0.0188(6) Uani 1 1 d . . .
C34 C 0.6160(3) 0.0430(2) 0.71774(16) 0.0183(6) Uani 1 1 d . . .
H34 H 0.5995 0.0462 0.6694 0.022 Uiso 1 1 calc R . .
C35 C 0.7262(3) 0.0486(2) 0.73081(17) 0.0183(6) Uani 1 1 d . . .
C36 C 0.7541(3) 0.0452(2) 0.80183(17) 0.0212(6) Uani 1 1 d . . .
H36 H 0.8274 0.0484 0.8107 0.025 Uiso 1 1 calc R . .
C37 C 0.6694(3) 0.0370(3) 0.85906(17) 0.0221(6) Uani 1 1 d . . .
C38 C 0.5606(3) 0.0303(2) 0.84619(17) 0.0211(6) Uani 1 1 d . . .
H38 H 0.5058 0.0240 0.8861 0.025 Uiso 1 1 calc R . .
C39 C 0.8141(3) 0.0620(3) 0.66682(19) 0.0248(7) Uani 1 1 d . . .
C40 C 0.6986(3) 0.0385(4) 0.9366(2) 0.0345(9) Uani 1 1 d . . .
C41 C 0.3697(3) 0.0178(2) 0.68212(17) 0.0184(6) Uani 1 1 d . . .
C42 C 0.4182(3) -0.0649(2) 0.64205(17) 0.0211(6) Uani 1 1 d . . .
H42 H 0.4744 -0.1039 0.6607 0.025 Uiso 1 1 calc R . .
C43 C 0.3853(3) -0.0912(2) 0.57491(18) 0.0220(6) Uani 1 1 d . . .
C44 C 0.3019(3) -0.0352(3) 0.54551(18) 0.0230(6) Uani 1 1 d . . .
H44 H 0.2795 -0.0526 0.5009 0.028 Uiso 1 1 calc R . .
C45 C 0.2526(3) 0.0477(3) 0.58431(17) 0.0215(6) Uani 1 1 d . . .
C46 C 0.2854(2) 0.0728(2) 0.65118(17) 0.0195(6) Uani 1 1 d . . .
H46 H 0.2500 0.1281 0.6764 0.023 Uiso 1 1 calc R . .
C47 C 0.4429(3) -0.1798(3) 0.5342(2) 0.0295(7) Uani 1 1 d . . .
C48 C 0.1647(3) 0.1123(3) 0.55233(18) 0.0261(7) Uani 1 1 d . . .
C49 C 0.3683(2) 0.1625(2) 0.78513(17) 0.0191(6) Uani 1 1 d . . .
C50 C 0.3257(3) 0.1941(3) 0.85542(18) 0.0228(6) Uani 1 1 d . . .
H50 H 0.3066 0.1436 0.8924 0.027 Uiso 1 1 calc R . .
C51 C 0.3112(3) 0.2991(3) 0.87154(19) 0.0261(7) Uani 1 1 d . . .
C52 C 0.3376(3) 0.3770(3) 0.8185(2) 0.0277(7) Uani 1 1 d . . .
H52 H 0.3271 0.4471 0.8293 0.033 Uiso 1 1 calc R . .
C53 C 0.3803(3) 0.3476(3) 0.74861(19) 0.0233(7) Uani 1 1 d . . .
C54 C 0.3956(3) 0.2432(2) 0.73278(18) 0.0213(6) Uani 1 1 d . . .
H54 H 0.4251 0.2261 0.6855 0.026 Uiso 1 1 calc R . .
C55 C 0.2668(3) 0.3289(3) 0.9490(2) 0.0391(9) Uani 1 1 d D . .
C56 C 0.4060(3) 0.4276(3) 0.6881(2) 0.0298(7) Uani 1 1 d . . .
B1 B 0.3990(3) 0.0422(3) 0.76437(18) 0.0171(6) Uani 1 1 d . . .
F1 F 0.2884(2) -0.3801(2) 0.93978(19) 0.0685(10) Uani 1 1 d . . .
F2 F 0.4399(2) -0.3003(2) 0.94360(14) 0.0512(7) Uani 1 1 d . . .
F3 F 0.4062(2) -0.36460(17) 0.84387(13) 0.0408(5) Uani 1 1 d . . .
F4 F -0.01433(19) -0.1236(3) 0.96036(14) 0.0592(8) Uani 1 1 d . . .
F5 F -0.03180(18) -0.1245(2) 0.84672(14) 0.0515(7) Uani 1 1 d . . .
F6 F -0.00282(19) 0.0175(2) 0.89537(17) 0.0538(7) Uani 1 1 d . . .
F7 F 0.80613(17) -0.00833(17) 0.61549(11) 0.0311(5) Uani 1 1 d . . .
F8 F 0.91610(17) 0.0503(2) 0.68593(12) 0.0384(5) Uani 1 1 d . . .
F9 F 0.8092(2) 0.15507(18) 0.63191(13) 0.0441(6) Uani 1 1 d . . .
F10 F 0.61286(19) 0.0518(3) 0.98604(12) 0.0616(9) Uani 1 1 d . . .
F11 F 0.7528(3) -0.0464(3) 0.95536(15) 0.0698(9) Uani 1 1 d . . .
F12 F 0.7685(2) 0.1153(3) 0.94415(14) 0.0629(8) Uani 1 1 d . . .
F13 F 0.3945(3) -0.2079(3) 0.47829(17) 0.0799(12) Uani 1 1 d . . .
F14 F 0.4472(2) -0.26721(19) 0.57691(15) 0.0532(7) Uani 1 1 d . . .
F15 F 0.5475(2) -0.1611(2) 0.51196(19) 0.0692(10) Uani 1 1 d . . .
F16 F 0.1145(2) 0.1806(2) 0.59917(12) 0.0454(6) Uani 1 1 d . . .
F17 F 0.20468(18) 0.16753(17) 0.49186(12) 0.0356(5) Uani 1 1 d . . .
F18 F 0.08445(17) 0.05441(18) 0.53170(12) 0.0362(5) Uani 1 1 d . . .
F19A F 0.3441(6) 0.3601(7) 0.9866(5) 0.0353(6) Uiso 0.30 1 d PD A 1
F20A F 0.1969(6) 0.4173(5) 0.9410(5) 0.0353(6) Uiso 0.30 1 d PD A 1
F21A F 0.2032(7) 0.2579(5) 0.9864(5) 0.0353(6) Uiso 0.30 1 d PD A 1
F19B F 0.3476(6) 0.3943(6) 0.9726(4) 0.0353(6) Uiso 0.30 1 d PD A 2
F20B F 0.1785(5) 0.3896(6) 0.9516(5) 0.0353(6) Uiso 0.30 1 d PD A 2
F21B F 0.2563(7) 0.2499(5) 0.9967(4) 0.0353(6) Uiso 0.30 1 d PD A 2
F20C F 0.2237(7) 0.4259(5) 0.9546(5) 0.0353(6) Uiso 0.30 1 d PD A 3
F21C F 0.1734(5) 0.2669(6) 0.9737(5) 0.0353(6) Uiso 0.30 1 d PD A 3
F19C F 0.3360(5) 0.3110(7) 0.9972(4) 0.0353(6) Uiso 0.30 1 d PD A 3
F19D F 0.3162(17) 0.2583(14) 0.9965(10) 0.0353(6) Uiso 0.10 1 d PD A 4
F20D F 0.2960(17) 0.4238(9) 0.9672(11) 0.0353(6) Uiso 0.10 1 d PD A 4
F21D F 0.1584(8) 0.3170(17) 0.9661(11) 0.0353(6) Uiso 0.10 1 d PD A 4
F22 F 0.4221(2) 0.52247(17) 0.71129(13) 0.0487(6) Uani 1 1 d . . .
F23 F 0.4973(2) 0.40418(19) 0.64264(14) 0.0475(6) Uani 1 1 d . . .
F24 F 0.3258(2) 0.43747(19) 0.64451(14) 0.0480(6) Uani 1 1 d . . .

loop_
_atom_site_aniso_label
_atom_site_aniso_U_11
_atom_site_aniso_U_22
_atom_site_aniso_U_33
_atom_site_aniso_U_23
_atom_site_aniso_U_13
_atom_site_aniso_U_12
Os 0.02442(7) 0.01612(7) 0.02096(7) -0.00165(4) -0.00160(5) -0.00190(5)
P1 0.0222(4) 0.0182(4) 0.0226(4) -0.0016(3) -0.0042(3) -0.0026(3)
O1 0.0365(14) 0.0307(14) 0.0248(12) -0.0063(10) -0.0020(10) 0.0030(11)
C1 0.0388(19) 0.0211(17) 0.0315(18) -0.0095(14) -0.0042(15) -0.0008(14)
C2 0.0345(18) 0.0194(16) 0.0276(17) -0.0051(13) 0.0045(14) 0.0023(14)
C3 0.0314(18) 0.0183(16) 0.0348(19) -0.0044(14) -0.0027(15) 0.0030(13)
C4 0.043(2) 0.0179(16) 0.0326(19) 0.0009(14) -0.0001(16) 0.0047(15)
C5 0.037(2) 0.0162(16) 0.045(2) -0.0042(15) 0.0045(17) -0.0029(14)
C6 0.042(2) 0.0306(19) 0.0290(19) -0.0026(15) -0.0083(16) 0.0055(16)
C7 0.0367(19) 0.0248(17) 0.0241(17) -0.0009(14) -0.0021(14) -0.0021(15)
C8 0.036(2) 0.037(2) 0.0278(18) -0.0045(16) -0.0050(16) 0.0070(16)
C9 0.0362(19) 0.0282(18) 0.0247(17) 0.0004(14) -0.0035(15) 0.0032(15)
C10 0.0300(17) 0.0219(16) 0.0243(16) -0.0004(13) -0.0009(13) -0.0010(13)
C11 0.0327(18) 0.033(2) 0.0279(18) -0.0046(15) -0.0050(15) 0.0005(15)
C12 0.0299(18) 0.0311(19) 0.0295(18) -0.0032(15) -0.0022(14) 0.0038(15)
C13 0.0331(18) 0.0271(18) 0.0264(17) -0.0045(14) 0.0028(14) -0.0021(14)
C14 0.0325(18) 0.035(2) 0.0242(17) -0.0012(15) -0.0057(14) -0.0029(15)
C15 0.0336(18) 0.0297(19) 0.0289(18) -0.0013(15) -0.0075(15) 0.0046(15)
C16 0.0285(17) 0.0239(17) 0.0327(19) -0.0054(14) -0.0021(14) 0.0018(14)
C17 0.032(2) 0.039(2) 0.056(3) -0.007(2) 0.0074(19) 0.0044(17)
C18 0.047(2) 0.029(2) 0.048(2) -0.0031(18) -0.0053(19) 0.0149(18)
C19 0.0316(18) 0.0303(18) 0.0247(17) -0.0038(14) -0.0080(14) -0.0054(15)
C20 0.043(2) 0.044(2) 0.041(2) 0.0022(18) -0.0204(19) -0.0204(19)
C21 0.050(2) 0.041(2) 0.0286(19) 0.0049(17) -0.0170(18) -0.0089(19)
C22 0.0274(17) 0.0216(16) 0.0336(19) 0.0066(14) -0.0079(14) -0.0054(13)
C23 0.0276(18) 0.040(2) 0.037(2) 0.0038(17) 0.0026(15) -0.0064(16)
C24 0.0341(19) 0.0206(17) 0.055(2) -0.0023(17) -0.0151(18) -0.0042(15)
C25 0.0214(14) 0.0179(14) 0.0161(14) -0.0041(11) -0.0042(11) -0.0026(11)
C26 0.0236(15) 0.0183(15) 0.0218(15) -0.0007(12) -0.0016(12) -0.0014(12)
C27 0.0306(17) 0.0193(16) 0.0209(15) -0.0004(12) -0.0031(13) -0.0025(13)
C28 0.0289(16) 0.0235(16) 0.0199(15) -0.0010(12) 0.0000(13) -0.0077(13)
C29 0.0225(15) 0.0277(17) 0.0197(15) -0.0050(13) -0.0027(12) -0.0032(13)
C30 0.0226(15) 0.0214(15) 0.0184(14) -0.0043(12) -0.0042(12) -0.0022(12)
C31 0.038(2) 0.0219(17) 0.038(2) 0.0076(15) 0.0039(16) -0.0032(15)
C32 0.0240(16) 0.035(2) 0.0275(17) -0.0053(15) -0.0022(14) -0.0048(14)
C33 0.0232(15) 0.0126(14) 0.0213(15) 0.0014(11) -0.0052(12) -0.0035(11)
C34 0.0258(15) 0.0128(13) 0.0166(14) -0.0004(11) -0.0036(12) -0.0028(11)
C35 0.0218(14) 0.0135(14) 0.0189(14) -0.0027(11) 0.0010(12) -0.0001(11)
C36 0.0216(15) 0.0197(15) 0.0229(15) -0.0019(12) -0.0046(12) -0.0003(12)
C37 0.0236(15) 0.0241(16) 0.0188(15) -0.0005(12) -0.0044(12) 0.0014(13)
C38 0.0239(15) 0.0202(15) 0.0186(15) 0.0009(12) -0.0012(12) -0.0002(12)
C39 0.0276(16) 0.0217(16) 0.0252(16) -0.0037(13) -0.0023(13) -0.0007(13)
C40 0.0247(17) 0.058(3) 0.0217(17) -0.0014(17) -0.0065(14) -0.0010(17)
C41 0.0225(14) 0.0152(14) 0.0176(14) 0.0015(11) -0.0026(12) -0.0046(11)
C42 0.0235(15) 0.0174(15) 0.0232(15) 0.0000(12) -0.0054(12) -0.0026(12)
C43 0.0243(15) 0.0187(15) 0.0228(16) -0.0021(12) -0.0013(12) -0.0037(12)
C44 0.0262(16) 0.0246(16) 0.0186(15) -0.0033(12) -0.0022(12) -0.0048(13)
C45 0.0238(15) 0.0234(16) 0.0175(14) 0.0021(12) -0.0038(12) -0.0020(12)
C46 0.0216(14) 0.0192(15) 0.0177(14) -0.0017(12) -0.0007(12) -0.0024(12)
C47 0.0313(18) 0.0267(18) 0.0307(18) -0.0063(14) -0.0026(15) 0.0005(14)
C48 0.0265(16) 0.0310(18) 0.0213(16) -0.0040(13) -0.0047(13) 0.0008(14)
C49 0.0187(14) 0.0179(15) 0.0217(15) -0.0006(12) -0.0067(12) -0.0016(11)
C50 0.0265(16) 0.0193(15) 0.0230(16) -0.0003(12) -0.0044(13) -0.0040(12)
C51 0.0316(17) 0.0216(16) 0.0248(17) -0.0029(13) -0.0019(14) -0.0026(13)
C52 0.0334(18) 0.0155(15) 0.0348(19) -0.0030(13) -0.0059(15) -0.0008(13)
C53 0.0255(16) 0.0179(15) 0.0279(17) 0.0037(13) -0.0097(13) -0.0024(12)
C54 0.0231(15) 0.0211(16) 0.0208(15) -0.0001(12) -0.0067(12) -0.0027(12)
C55 0.059(3) 0.0219(18) 0.036(2) -0.0071(16) 0.0003(19) -0.0008(17)
C56 0.0354(19) 0.0215(17) 0.0334(19) 0.0033(14) -0.0092(15) -0.0019(14)
B1 0.0229(16) 0.0128(15) 0.0162(15) -0.0007(12) -0.0047(13) -0.0014(12)
F1 0.0506(16) 0.0382(15) 0.104(2) 0.0380(15) 0.0283(16) 0.0064(12)
F2 0.0644(17) 0.0436(15) 0.0481(15) 0.0057(12) -0.0224(13) 0.0156(13)
F3 0.0478(13) 0.0224(11) 0.0501(14) -0.0042(10) 0.0023(11) 0.0050(10)
F4 0.0303(12) 0.100(2) 0.0416(15) 0.0256(15) 0.0101(11) 0.0062(13)
F5 0.0270(11) 0.0762(19) 0.0554(16) -0.0291(14) -0.0117(11) -0.0060(12)
F6 0.0264(12) 0.0382(14) 0.095(2) -0.0126(14) 0.0034(12) 0.0017(10)
F7 0.0356(11) 0.0356(12) 0.0217(10) -0.0102(9) 0.0017(8) -0.0024(9)
F8 0.0227(10) 0.0625(16) 0.0300(11) -0.0083(11) -0.0006(8) -0.0037(10)
F9 0.0552(15) 0.0284(12) 0.0412(13) 0.0098(10) 0.0200(11) 0.0040(11)
F10 0.0306(12) 0.135(3) 0.0198(11) -0.0102(14) -0.0033(9) -0.0016(15)
F11 0.088(2) 0.087(2) 0.0370(15) 0.0110(15) -0.0264(15) 0.0278(18)
F12 0.0617(17) 0.098(2) 0.0331(14) -0.0148(14) -0.0133(12) -0.0318(17)
F13 0.101(2) 0.084(2) 0.0661(19) -0.0578(18) -0.0510(18) 0.054(2)
F14 0.0689(18) 0.0266(12) 0.0586(17) -0.0029(11) 0.0134(14) 0.0100(12)
F15 0.0458(15) 0.0434(16) 0.109(3) -0.0317(16) 0.0413(16) -0.0107(12)
F16 0.0492(14) 0.0573(16) 0.0327(12) -0.0176(11) -0.0173(11) 0.0291(12)
F17 0.0365(12) 0.0354(12) 0.0344(12) 0.0141(9) -0.0069(9) -0.0010(9)
F18 0.0291(11) 0.0421(13) 0.0402(13) 0.0063(10) -0.0167(9) -0.0070(10)
F22 0.0822(19) 0.0206(11) 0.0442(14) 0.0044(10) -0.0100(13) -0.0168(12)
F23 0.0520(15) 0.0358(13) 0.0484(15) 0.0165(11) 0.0124(12) 0.0033(11)
F24 0.0523(14) 0.0444(14) 0.0511(15) 0.0223(12) -0.0277(12) -0.0115(12)

loop_
_atom_type_symbol
_atom_type_description
_atom_type_scat_dispersion_real
_atom_type_scat_dispersion_imag
_atom_type_scat_source
C C 0.0033 0.0016 'International Tables Vol C Tables 4.2.6.8 and 6.1.1.4'
H H 0.0000 0.0000 'International Tables Vol C Tables 4.2.6.8 and 6.1.1.4'
B B 0.0013 0.0007 'International Tables Vol C Tables 4.2.6.8 and 6.1.1.4'
O O 0.0106 0.0060 'International Tables Vol C Tables 4.2.6.8 and 6.1.1.4'
F F 0.0171 0.0103 'International Tables Vol C Tables 4.2.6.8 and 6.1.1.4'
P P 0.1023 0.0942 'International Tables Vol C Tables 4.2.6.8 and 6.1.1.4'
Os Os -1.2165 7.6030 'International Tables Vol C Tables 4.2.6.8 and 6.1.1.4'

loop_
_geom_angle_atom_site_label_1
_geom_angle_atom_site_label_2
_geom_angle_atom_site_label_3
_geom_angle
O1 Os C2 156.46(12)
O1 Os C1 155.50(13)
C2 Os C1 38.46(13)
O1 Os C3 119.89(12)
C2 Os C3 38.14(13)
C1 Os C3 63.11(14)
O1 Os C5 119.63(12)
C2 Os C5 62.89(14)
C1 Os C5 37.63(14)
C3 Os C5 61.19(14)
O1 Os C4 105.04(12)
C2 Os C4 62.12(13)
C1 Os C4 62.07(14)
C3 Os C4 35.92(13)
C5 Os C4 36.28(14)
O1 Os P1 88.77(7)
C2 Os P1 105.54(10)
C1 Os P1 104.42(10)
C3 Os P1 136.99(10)
C5 Os P1 134.06(11)
C4 Os P1 166.08(10)
O1 Os H01 76.0(17)
C2 Os H01 126.4(17)
C1 Os H01 89.6(17)
C3 Os H01 144.8(18)
C5 Os H01 83.6(18)
C4 Os H01 112.8(18)
P1 Os H01 68.3(17)
O1 Os H02 80.1(15)
C2 Os H02 84.7(15)
C1 Os H02 122.5(15)
C3 Os H02 76.8(15)
C5 Os H02 138.0(15)
C4 Os H02 106.0(15)
P1 Os H02 77.8(15)
H01 Os H02 138(2)
C22 P1 C19 103.13(16)
C22 P1 C16 102.92(16)
C19 P1 C16 110.55(17)
C22 P1 Os 114.61(11)
C19 P1 Os 110.97(12)
C16 P1 Os 113.91(12)
C7 O1 Os 133.6(2)
C5 C1 C2 107.6(3)
C5 C1 Os 74.1(2)
C2 C1 Os 70.60(19)
C5 C1 H1 126.2
C2 C1 H1 126.2
Os C1 H1 120.8
C1 C2 C3 107.1(3)
C1 C2 Os 70.94(19)
C3 C2 Os 73.7(2)
C1 C2 H2 126.4
C3 C2 H2 126.4
Os C2 H2 120.7
C4 C3 C2 108.6(3)
C4 C3 Os 74.5(2)
C2 C3 Os 68.15(19)
C4 C3 H3 125.7
C2 C3 H3 125.7
Os C3 H3 123.2
C3 C4 C5 108.2(3)
C3 C4 Os 69.6(2)
C5 C4 Os 69.8(2)
C3 C4 H4 125.9
C5 C4 H4 125.9
Os C4 H4 126.3
C4 C5 C1 108.5(3)
C4 C5 Os 73.9(2)
C1 C5 Os 68.23(19)
C4 C5 H5 125.7
C1 C5 H5 125.7
Os C5 H5 123.6
C7 C6 H6A 109.5
C7 C6 H6B 109.5
H6A C6 H6B 109.5
C7 C6 H6C 109.5
H6A C6 H6C 109.5
H6B C6 H6C 109.5
O1 C7 C8 115.6(3)
O1 C7 C6 121.1(3)
C8 C7 C6 123.3(3)
C9 C8 C7 123.7(4)
C9 C8 H8 125(3)
C7 C8 H8 111(3)
C8 C9 C10 126.8(4)
C8 C9 H9 120(2)
C10 C9 H9 113(2)
C15 C10 C11 118.8(3)
C15 C10 C9 118.3(3)
C11 C10 C9 122.8(3)
C12 C11 C10 120.0(3)
C12 C11 H11 120.0
C10 C11 H11 120.0
C11 C12 C13 120.6(3)
C11 C12 H12 119.7
C13 C12 H12 119.7
C14 C13 C12 120.0(3)
C14 C13 H13 120.0
C12 C13 H13 120.0
C13 C14 C15 120.2(3)
C13 C14 H14 119.9
C15 C14 H14 119.9
C14 C15 C10 120.5(3)
C14 C15 H15 119.8
C10 C15 H15 119.8
C17 C16 C18 109.4(3)
C17 C16 P1 114.9(3)
C18 C16 P1 115.9(3)
C17 C16 H16 105.2
C18 C16 H16 105.2
P1 C16 H16 105.2
C16 C17 H17A 109.5
C16 C17 H17B 109.5
H17A C17 H17B 109.5
C16 C17 H17C 109.5
H17A C17 H17C 109.5
H17B C17 H17C 109.5
C16 C18 H18A 109.5
C16 C18 H18B 109.5
H18A C18 H18B 109.5
C16 C18 H18C 109.5
H18A C18 H18C 109.5
H18B C18 H18C 109.5
C21 C19 C20 109.9(3)
C21 C19 P1 116.0(3)
C20 C19 P1 114.2(3)
C21 C19 H19 105.2
C20 C19 H19 105.2
P1 C19 H19 105.2
C19 C20 H20A 109.5
C19 C20 H20B 109.5
H20A C20 H20B 109.5
C19 C20 H20C 109.5
H20A C20 H20C 109.5
H20B C20 H20C 109.5
C19 C21 H21A 109.5
C19 C21 H21B 109.5
H21A C21 H21B 109.5
C19 C21 H21C 109.5
H21A C21 H21C 109.5
H21B C21 H21C 109.5
C24 C22 C23 109.7(3)
C24 C22 P1 112.5(3)
C23 C22 P1 112.5(2)
C24 C22 H22 107.2
C23 C22 H22 107.2
P1 C22 H22 107.2
C22 C23 H23A 109.5
C22 C23 H23B 109.5
H23A C23 H23B 109.5
C22 C23 H23C 109.5
H23A C23 H23C 109.5
H23B C23 H23C 109.5
C22 C24 H24A 109.5
C22 C24 H24B 109.5
H24A C24 H24B 109.5
C22 C24 H24C 109.5
H24A C24 H24C 109.5
H24B C24 H24C 109.5
C26 C25 C30 115.8(3)
C26 C25 B1 122.5(3)
C30 C25 B1 121.4(3)
C27 C26 C25 122.1(3)
C27 C26 H26 119.0
C25 C26 H26 119.0
C28 C27 C26 120.8(3)
C28 C27 C31 120.7(3)
C26 C27 C31 118.5(3)
C27 C28 C29 118.3(3)
C27 C28 H28 120.8
C29 C28 H28 120.8
C30 C29 C28 120.5(3)
C30 C29 C32 120.8(3)
C28 C29 C32 118.7(3)
C29 C30 C25 122.6(3)
C29 C30 H30 118.7
C25 C30 H30 118.7
F1 C31 F3 106.5(3)
F1 C31 F2 106.9(3)
F3 C31 F2 104.5(3)
F1 C31 C27 113.5(3)
F3 C31 C27 111.9(3)
F2 C31 C27 113.0(3)
F4 C32 F6 106.9(3)
F4 C32 F5 106.1(3)
F6 C32 F5 104.8(3)
F4 C32 C29 113.4(3)
F6 C32 C29 113.1(3)
F5 C32 C29 111.8(3)
C34 C33 C38 116.1(3)
C34 C33 B1 124.6(3)
C38 C33 B1 118.6(3)
C33 C34 C35 121.9(3)
C33 C34 H34 119.0
C35 C34 H34 119.0
C36 C35 C34 120.9(3)
C36 C35 C39 120.0(3)
C34 C35 C39 119.1(3)
C37 C36 C35 117.7(3)
C37 C36 H36 121.1
C35 C36 H36 121.1
C38 C37 C36 121.4(3)
C38 C37 C40 120.5(3)
C36 C37 C40 118.1(3)
C37 C38 C33 121.9(3)
C37 C38 H38 119.1
C33 C38 H38 119.1
F9 C39 F8 107.1(3)
F9 C39 F7 105.4(3)
F8 C39 F7 106.0(3)
F9 C39 C35 113.1(3)
F8 C39 C35 112.8(3)
F7 C39 C35 111.9(3)
F10 C40 F11 108.4(4)
F10 C40 F12 106.7(3)
F11 C40 F12 103.5(3)
F10 C40 C37 113.5(3)
F11 C40 C37 112.6(3)
F12 C40 C37 111.5(3)
C42 C41 C46 115.9(3)
C42 C41 B1 122.6(3)
C46 C41 B1 121.2(3)
C41 C42 C43 122.3(3)
C41 C42 H42 118.9
C43 C42 H42 118.9
C44 C43 C42 120.5(3)
C44 C43 C47 120.2(3)
C42 C43 C47 119.2(3)
C43 C44 C45 118.3(3)
C43 C44 H44 120.9
C45 C44 H44 120.9
C46 C45 C44 120.7(3)
C46 C45 C48 119.9(3)
C44 C45 C48 119.3(3)
C45 C46 C41 122.3(3)
C45 C46 H46 118.9
C41 C46 H46 118.9
F13 C47 F15 109.2(4)
F13 C47 F14 104.6(3)
F15 C47 F14 103.3(3)
F13 C47 C43 113.8(3)
F15 C47 C43 112.7(3)
F14 C47 C43 112.4(3)
F16 C48 F17 106.7(3)
F16 C48 F18 106.0(3)
F17 C48 F18 105.3(3)
F16 C48 C45 113.0(3)
F17 C48 C45 112.3(3)
F18 C48 C45 112.8(3)
C54 C49 C50 115.6(3)
C54 C49 B1 119.6(3)
C50 C49 B1 124.5(3)
C51 C50 C49 121.9(3)
C51 C50 H50 119.1
C49 C50 H50 119.1
C52 C51 C50 121.3(3)
C52 C51 C55 119.1(3)
C50 C51 C55 119.6(3)
C51 C52 C53 117.9(3)
C51 C52 H52 121.0
C53 C52 H52 121.0
C54 C53 C52 120.8(3)
C54 C53 C56 118.5(3)
C52 C53 C56 120.6(3)
C53 C54 C49 122.6(3)
C53 C54 H54 118.7
C49 C54 H54 118.7
F19C C55 F21B 57.8(5)
F19C C55 F19A 29.0(4)
F21B C55 F19A 85.6(5)
F19C C55 F20B 130.3(6)
F21B C55 F20B 113.2(5)
F19A C55 F20B 114.9(6)
F19C C55 F21A 86.9(5)
F21B C55 F21A 30.9(4)
F19A C55 F21A 111.9(5)
F20B C55 F21A 86.9(5)
F19C C55 F21D 121.9(10)
F21B C55 F21D 74.5(9)
F19A C55 F21D 132.4(10)
F20B C55 F21D 43.8(9)
F21A C55 F21D 44.7(9)
F19C C55 F20D 75.1(8)
F21B C55 F20D 122.1(10)
F19A C55 F20D 47.5(9)
F20B C55 F20D 72.5(9)
F21A C55 F20D 130.8(10)
F21D C55 F20D 110.1(9)
F19C C55 F20C 110.5(5)
F21B C55 F20C 129.2(6)
F19A C55 F20C 86.8(5)
F20B C55 F20C 32.2(4)
F21A C55 F20C 112.7(6)
F21D C55 F20C 74.3(9)
F20D C55 F20C 40.9(9)
F19C C55 F19D 30.6(8)
F21B C55 F19D 31.4(8)
F19A C55 F19D 59.6(9)
F20B C55 F19D 137.6(10)
F21A C55 F19D 62.3(8)
F21D C55 F19D 105.3(8)
F20D C55 F19D 105.1(8)
F20C C55 F19D 134.8(9)
F19C C55 F20A 128.4(6)
F21B C55 F20A 130.0(6)
F19A C55 F20A 105.5(5)
F20B C55 F20A 18.4(5)
F21A C55 F20A 105.2(5)
F21D C55 F20A 62.0(10)
F20D C55 F20A 59.0(10)
F20C C55 F20A 18.7(5)
F19D C55 F20A 147.9(10)
F19C C55 F21C 105.6(5)
F21B C55 F21C 49.9(4)
F19A C55 F21C 128.6(5)
F20B C55 F21C 72.0(5)
F21A C55 F21C 19.1(4)
F21D C55 F21C 28.2(9)
F20D C55 F21C 131.9(10)
F20C C55 F21C 101.7(5)
F19D C55 F21C 81.2(9)
F20A C55 F21C 90.2(5)
F19C C55 F19B 49.4(4)
F21B C55 F19B 105.8(5)
F19A C55 F19B 20.5(4)
F20B C55 F19B 103.2(5)
F21A C55 F19B 130.1(5)
F21D C55 F19B 135.1(10)
F20D C55 F19B 30.9(8)
F20C C55 F19B 71.8(4)
F19D C55 F19B 79.8(9)
F20A C55 F19B 89.8(5)
F21C C55 F19B 143.8(6)
F22 C56 F24 106.7(3)
F22 C56 F23 105.6(3)
F24 C56 F23 104.8(3)
F22 C56 C53 113.8(3)
F24 C56 C53 112.2(3)
F23 C56 C53 113.1(3)
C49 B1 C41 111.5(2)
C49 B1 C33 102.6(2)
C41 B1 C33 114.9(3)
C49 B1 C25 112.7(3)
C41 B1 C25 103.7(2)
C33 B1 C25 111.7(2)

loop_
_geom_bond_atom_site_label_1
_geom_bond_atom_site_label_2
_geom_bond_distance
Os O1 2.128(2)
Os C2 2.158(3)
Os C1 2.163(3)
Os C3 2.232(3)
Os C5 2.241(3)
Os C4 2.295(3)
Os P1 2.3136(9)
Os H01 1.37(4)
Os H02 1.52(4)
P1 C22 1.846(3)
P1 C19 1.852(3)
P1 C16 1.855(4)
O1 C7 1.247(4)
C1 C5 1.422(5)
C1 C2 1.423(5)
C1 H1 0.9300
C2 C3 1.436(5)
C2 H2 0.9300
C3 C4 1.397(5)
C3 H3 0.9300
C4 C5 1.413(5)
C4 H4 0.9300
C5 H5 0.9300
C6 C7 1.487(5)
C6 H6A 0.9600
C6 H6B 0.9600
C6 H6C 0.9600
C7 C8 1.455(5)
C8 C9 1.334(5)
C8 H8 0.95(4)
C9 C10 1.463(5)
C9 H9 0.98(4)
C10 C15 1.394(5)
C10 C11 1.397(5)
C11 C12 1.378(5)
C11 H11 0.9300
C12 C13 1.381(5)
C12 H12 0.9300
C13 C14 1.375(5)
C13 H13 0.9300
C14 C15 1.381(5)
C14 H14 0.9300
C15 H15 0.9300
C16 C17 1.529(5)
C16 C18 1.539(5)
C16 H16 0.9800
C17 H17A 0.9600
C17 H17B 0.9600
C17 H17C 0.9600
C18 H18A 0.9600
C18 H18B 0.9600
C18 H18C 0.9600
C19 C21 1.525(5)
C19 C20 1.535(5)
C19 H19 0.9800
C20 H20A 0.9600
C20 H20B 0.9600
C20 H20C 0.9600
C21 H21A 0.9600
C21 H21B 0.9600
C21 H21C 0.9600
C22 C24 1.526(5)
C22 C23 1.529(5)
C22 H22 0.9800
C23 H23A 0.9600
C23 H23B 0.9600
C23 H23C 0.9600
C24 H24A 0.9600
C24 H24B 0.9600
C24 H24C 0.9600
C25 C26 1.396(4)
C25 C30 1.398(4)
C25 B1 1.638(5)
C26 C27 1.390(4)
C26 H26 0.9300
C27 C28 1.383(5)
C27 C31 1.489(5)
C28 C29 1.388(5)
C28 H28 0.9300
C29 C30 1.383(5)
C29 C32 1.492(5)
C30 H30 0.9300
C31 F1 1.322(4)
C31 F3 1.343(4)
C31 F2 1.343(5)
C32 F4 1.314(4)
C32 F6 1.328(4)
C32 F5 1.338(4)
C33 C34 1.387(4)
C33 C38 1.403(4)
C33 B1 1.637(5)
C34 C35 1.398(4)
C34 H34 0.9300
C35 C36 1.383(4)
C35 C39 1.497(4)
C36 C37 1.382(4)
C36 H36 0.9300
C37 C38 1.381(4)
C37 C40 1.507(5)
C38 H38 0.9300
C39 F9 1.334(4)
C39 F8 1.336(4)
C39 F7 1.342(4)
C40 F10 1.310(4)
C40 F11 1.317(5)
C40 F12 1.338(5)
C41 C42 1.393(4)
C41 C46 1.398(4)
C41 B1 1.634(4)
C42 C43 1.395(4)
C42 H42 0.9300
C43 C44 1.382(5)
C43 C47 1.496(5)
C44 C45 1.387(5)
C44 H44 0.9300
C45 C46 1.386(4)
C45 C48 1.501(4)
C46 H46 0.9300
C47 F13 1.309(4)
C47 F15 1.315(4)
C47 F14 1.344(4)
C48 F16 1.336(4)
C48 F17 1.336(4)
C48 F18 1.341(4)
C49 C54 1.400(4)
C49 C50 1.401(4)
C49 B1 1.626(4)
C50 C51 1.391(5)
C50 H50 0.9300
C51 C52 1.380(5)
C51 C55 1.516(5)
C52 C53 1.386(5)
C52 H52 0.9300
C53 C54 1.383(4)
C53 C56 1.489(5)
C54 H54 0.9300
C55 F19C 1.305(6)
C55 F21B 1.309(6)
C55 F19A 1.312(6)
C55 F20B 1.312(6)
C55 F21A 1.323(6)
C55 F21D 1.332(9)
C55 F20D 1.340(9)
C55 F20C 1.342(6)
C55 F19D 1.408(9)
C55 F20A 1.417(7)
C55 F21C 1.420(6)
C55 F19B 1.425(6)
C56 F22 1.330(4)
C56 F24 1.336(4)
C56 F23 1.342(4)
